data_4115578
loop_
_publ_author_name
'Qiuyue Yu'
'Cynthia A. Salhi'
'Edna A. Ambundo'
'Mary Jane Heeg'
'L. A. Ochrymowycz'
'D. B. Rorabacher'

_publ_section_title
;
 Direct Evidence for a Geometrically Constrained "Entatic State" Effect on
 Copper(II/I) Electron-Transfer Kinetics As Manifested in Metastable
 Intermediates
;
_journal_name_full 'Journal of the American Chemical Society'
_journal_page_first 5720
_journal_page_last 5729
_journal_paper_doi 10.1021/ja002995r
_journal_volume 123
_journal_year 2001
_chemical_formula_sum 'C18 H34 Cl2 Cu O9 S4'
_chemical_formula_weight 657.13
_chemical_name_systematic
; 
 ? 
;
_space_group_IT_number 14
_symmetry_cell_setting monoclinic
_symmetry_space_group_name_Hall '-P 2yn'
_symmetry_space_group_name_H-M 'P 1 21/n 1'
_atom_sites_solution_hydrogens geom
_atom_sites_solution_primary direct
_atom_sites_solution_secondary difmap
_audit_creation_method SHELXL
_cell_angle_alpha 90.00
_cell_angle_beta 101.7850(10)
_cell_angle_gamma 90.00
_cell_formula_units_Z 4
_cell_length_a 11.5370(6)
_cell_length_b 13.7475(7)
_cell_length_c 17.7187(9)
_cell_measurement_reflns_used 7678
_cell_measurement_temperature 295(2)
_cell_volume 2751.0(2)
_computing_cell_refinement 'Bruker SAINT'
_computing_data_collection 'Bruker SMART'
_computing_data_reduction 'Bruker SAINT'
_computing_molecular_graphics SHELXTL-Plus
_computing_publication_material SHELXL-93
_computing_structure_refinement 'SHELXL-93 (Sheldrick, 1993)'
_computing_structure_solution 'SHELXS-86 (Sheldrick, 1990)'
_diffrn_ambient_temperature 295(2)
_diffrn_measurement_device 'Bruker P4/CCD'
_diffrn_measurement_method 'SMART CCD'
_diffrn_radiation_monochromator graphite
_diffrn_radiation_source 'fine-focus sealed tube'
_diffrn_radiation_type MoK\a
_diffrn_radiation_wavelength 0.71073
_diffrn_reflns_av_R_equivalents 0.029
_diffrn_reflns_av_sigmaI/netI 0.0383
_diffrn_reflns_limit_h_max 14
_diffrn_reflns_limit_h_min -15
_diffrn_reflns_limit_k_max 18
_diffrn_reflns_limit_k_min 0
_diffrn_reflns_limit_l_max 23
_diffrn_reflns_limit_l_min 0
_diffrn_reflns_number 19056
_diffrn_reflns_theta_max 28.31
_diffrn_reflns_theta_min 1.89
_exptl_absorpt_coefficient_mu 1.335
_exptl_absorpt_correction_type multi-scan
_exptl_crystal_colour dark
_exptl_crystal_density_diffrn 1.587
_exptl_crystal_description parallelopiped
_exptl_crystal_F_000 1364
_exptl_crystal_size_max 0.40
_exptl_crystal_size_mid 0.20
_exptl_crystal_size_min 0.15
_refine_diff_density_max 0.947
_refine_diff_density_min -0.430
_refine_diff_density_rms 0.086
_refine_ls_extinction_coef 0.0000(4)
_refine_ls_extinction_expression Fc^*^=kFc[1+0.001xFc^2^\l^3^/sin(2\q)]^-1/4^
_refine_ls_extinction_method SHELXL
_refine_ls_goodness_of_fit_all 1.034
_refine_ls_goodness_of_fit_obs 1.125
_refine_ls_matrix_type full
_refine_ls_number_parameters 342
_refine_ls_number_reflns 6420
_refine_ls_number_restraints 0
_refine_ls_restrained_S_all 1.047
_refine_ls_restrained_S_obs 1.125
_refine_ls_R_factor_all 0.0823
_refine_ls_R_factor_obs 0.0529
_refine_ls_shift/esd_max -2.557
_refine_ls_shift/esd_mean 0.027
_refine_ls_structure_factor_coef Fsqd
_refine_ls_weighting_details 'w=1/[\s^2^(Fo^2^)+(0.0972P)^2^+0.8123P] where P=(Fo^2^+2Fc^2^)/3'
_refine_ls_weighting_scheme calc
_refine_ls_wR_factor_all 0.1646
_refine_ls_wR_factor_obs 0.1471
_reflns_number_observed 4505
_reflns_number_total 6422
_reflns_observed_criterion >2sigma(I)
_cod_data_source_file ja002995r_5.cif
_cod_data_source_block Cu(II)L11
_cod_depositor_comments
;
The following automatic conversions were performed:

'_refine_ls_weighting_scheme' value 'calc
w=1/[\s^2^(Fo^2^)+(0.0972P)^2^+0.8123P] where P=(Fo^2^+2Fc^2^)/3' was
changed to 'calc'. New tag '_refine_ls_weighting_details' was
created. The value of the new tag was set to
'w=1/[\s^2^(Fo^2^)+(0.0972P)^2^+0.8123P] where P=(Fo^2^+2Fc^2^)/3'.

Automatic conversion script
Id: cif_fix_values 3143 2015-03-26 13:38:13Z robertas 
;
_cod_database_code 4115578

loop_
_symmetry_equiv_pos_as_xyz
'x, y, z'
'-x+1/2, y+1/2, -z+1/2'
'-x, -y, -z'
'x-1/2, -y-1/2, z-1/2'

loop_
_atom_site_aniso_label
_atom_site_aniso_U_11
_atom_site_aniso_U_22
_atom_site_aniso_U_33
_atom_site_aniso_U_23
_atom_site_aniso_U_13
_atom_site_aniso_U_12
Cu1 0.0385(3) 0.0398(3) 0.0392(2) -0.0008(2) 0.0112(2) -0.0012(2)
S1 0.0781(8) 0.0428(5) 0.0774(7) -0.0006(5) 0.0397(6) -0.0073(5)
S2 0.0423(6) 0.0623(6) 0.0748(7) 0.0021(5) 0.0217(5) 0.0015(5)
S3 0.0398(5) 0.0407(5) 0.0450(5) -0.0015(3) 0.0092(4) -0.0017(4)
S4 0.0448(5) 0.0438(5) 0.0532(5) 0.0013(4) 0.0160(4) 0.0052(4)
C7 0.045(3) 0.081(3) 0.100(4) 0.011(3) -0.002(2) 0.001(2)
C8 0.053(3) 0.068(3) 0.116(4) 0.023(3) 0.007(3) 0.018(2)
C9 0.052(2) 0.058(2) 0.065(3) 0.021(2) 0.001(2) 0.004(2)
C10 0.047(2) 0.048(2) 0.036(2) -0.0013(14) 0.014(2) -0.004(2)
C11 0.056(2) 0.061(2) 0.048(2) 0.006(2) 0.018(2) -0.011(2)
C12 0.064(3) 0.057(2) 0.067(3) 0.006(2) 0.020(2) -0.015(2)
C13 0.056(3) 0.077(3) 0.084(3) -0.001(2) 0.009(2) -0.025(2)
C14 0.043(2) 0.061(2) 0.063(2) 0.002(2) 0.002(2) -0.004(2)
C15 0.045(2) 0.052(2) 0.050(2) 0.000(2) 0.022(2) -0.005(2)
C16 0.081(3) 0.057(2) 0.071(3) -0.023(2) 0.038(3) -0.012(2)
C17 0.098(4) 0.053(3) 0.106(4) -0.029(2) 0.059(3) -0.013(3)
C18 0.091(4) 0.061(3) 0.080(3) -0.019(2) 0.034(3) -0.023(3)
O1 0.067(2) 0.084(2) 0.0389(15) 0.0002(14) 0.0055(13) -0.007(2)
Cl1 0.1079(11) 0.0680(8) 0.0794(8) -0.0186(6) 0.0491(8) -0.0154(7)
O2 0.087(4) 0.059(3) 0.075(3) -0.015(3) -0.017(3) 0.002(3)
O3 0.302(26) 0.065(7) 0.631(45) 0.036(14) 0.317(31) 0.010(11)
O4 0.190(14) 0.129(8) 0.084(6) -0.003(6) 0.047(7) 0.023(8)
O5 0.292(26) 0.313(26) 0.443(35) -0.296(26) 0.309(27) -0.239(22)
O2' 0.232(28) 0.143(15) 0.140(14) 0.048(13) 0.078(15) 0.021(16)
O3' 0.082(11) 0.266(26) 0.224(21) 0.062(19) -0.036(13) 0.008(14)
O4' 0.082(9) 0.316(32) 0.056(7) -0.037(14) -0.015(6) -0.003(17)
O5' 0.107(9) 0.094(8) 0.075(6) -0.013(5) 0.028(6) 0.009(6)
Cl2 0.0781(9) 0.0942(10) 0.0816(9) -0.0108(7) -0.0103(7) -0.0148(8)
O6 0.217(7) 0.170(5) 0.122(5) -0.001(4) 0.069(5) 0.048(5)
O7 0.121(5) 0.171(6) 0.210(7) 0.080(5) -0.059(5) -0.034(4)
O8 0.251(8) 0.103(4) 0.178(6) -0.054(4) 0.053(6) -0.039(5)
O9 0.152(6) 0.219(8) 0.158(5) 0.029(5) -0.020(4) -0.099(5)

loop_
_atom_site_label
_atom_site_type_symbol
_atom_site_fract_x
_atom_site_fract_y
_atom_site_fract_z
_atom_site_U_iso_or_equiv
_atom_site_thermal_displace_type
_atom_site_occupancy
_atom_site_calc_flag
_atom_site_refinement_flags
_atom_site_disorder_group
Cu1 Cu -0.00713(4) 0.21283(3) 0.06642(2) 0.0387(2) Uani 1 d . .
S1 S 0.04715(11) 0.37413(7) 0.05946(7) 0.0627(3) Uani 1 d . .
S2 S 0.17914(9) 0.16851(8) 0.05041(7) 0.0584(3) Uani 1 d . .
S3 S -0.04326(8) 0.06004(6) 0.11067(5) 0.0418(2) Uani 1 d . .
S4 S -0.18913(9) 0.26348(7) 0.08846(6) 0.0464(2) Uani 1 d . .
C1 C 0.2202(7) 0.3572(5) 0.0908(4) 0.042(2) Uiso 0.50 d P 1
H1 H 0.2411(7) 0.3337(5) 0.1441(4) 0.051 Uiso 0.50 calc PR 1
C2 C 0.2855(9) 0.4514(7) 0.0824(6) 0.060(3) Uiso 0.50 d P 1
H2A H 0.2549(9) 0.4783(7) 0.0316(6) 0.072 Uiso 0.50 calc PR 1
H2B H 0.2691(9) 0.4978(7) 0.1201(6) 0.072 Uiso 0.50 calc PR 1
C3 C 0.4139(10) 0.4399(8) 0.0924(6) 0.070(2) Uiso 0.50 d P 1
H3A H 0.4473(10) 0.4169(8) 0.1441(6) 0.084 Uiso 0.50 calc PR 1
H3B H 0.4505(10) 0.5017(8) 0.0847(6) 0.084 Uiso 0.50 calc PR 1
C4 C 0.4369(10) 0.3627(7) 0.0301(7) 0.074(3) Uiso 0.50 d P 1
H4A H 0.4014(10) 0.3859(7) -0.0211(7) 0.089 Uiso 0.50 calc PR 1
H4B H 0.5215(10) 0.3563(7) 0.0331(7) 0.089 Uiso 0.50 calc PR 1
C5 C 0.3837(10) 0.2609(9) 0.0434(7) 0.064(3) Uiso 0.50 d P 1
H5A H 0.3982(10) 0.2144(9) 0.0053(7) 0.077 Uiso 0.50 calc PR 1
H5B H 0.4177(10) 0.2363(9) 0.0944(7) 0.077 Uiso 0.50 calc PR 1
C6 C 0.2512(7) 0.2800(5) 0.0350(5) 0.044(2) Uiso 0.50 d P 1
H6 H 0.2197(7) 0.3018(5) -0.0178(5) 0.053 Uiso 0.50 calc PR 1
C1' C 0.1906(8) 0.3720(7) 0.0447(6) 0.064(2) Uiso 0.50 d P 2
H1' H 0.1849(8) 0.3597(7) -0.0104(6) 0.076 Uiso 0.50 calc PR 2
C2' C 0.2488(10) 0.4702(8) 0.0610(7) 0.067(3) Uiso 0.50 d P 2
H2' H 0.2541(10) 0.4878(8) 0.1146(7) 0.080 Uiso 0.50 calc PR 2
H2' H 0.2030(10) 0.5196(8) 0.0289(7) 0.080 Uiso 0.50 calc PR 2
C3' C 0.3741(12) 0.4625(10) 0.0429(8) 0.097(4) Uiso 0.50 d P 2
H3' H 0.3656(12) 0.4567(10) -0.0126(8) 0.116 Uiso 0.50 calc PR 2
H3' H 0.4157(12) 0.5229(10) 0.0583(8) 0.116 Uiso 0.50 calc PR 2
C4' C 0.4425(12) 0.3884(10) 0.0762(8) 0.089(3) Uiso 0.50 d P 2
H4' H 0.4628(12) 0.3992(10) 0.1315(8) 0.107 Uiso 0.50 calc PR 2
H4' H 0.5155(12) 0.3877(10) 0.0571(8) 0.107 Uiso 0.50 calc PR 2
C5' C 0.3819(13) 0.2896(9) 0.0606(8) 0.080(4) Uiso 0.50 d P 2
H5' H 0.4300(13) 0.2395(9) 0.0904(8) 0.096 Uiso 0.50 calc PR 2
H5' H 0.3718(13) 0.2733(9) 0.0064(8) 0.096 Uiso 0.50 calc PR 2
C6 C 0.2585(9) 0.2955(7) 0.0840(6) 0.065(2) Uiso 0.50 d P 2
H6' H 0.2682(9) 0.3037(7) 0.1399(6) 0.077 Uiso 0.50 calc PR 2
C7 C 0.2526(4) 0.1113(4) 0.1401(3) 0.0779(14) Uani 1 d . .
H7A H 0.3353(4) 0.1005(4) 0.1389(3) 0.094 Uiso 1 calc R .
H7B H 0.2491(4) 0.1545(4) 0.1829(3) 0.094 Uiso 1 calc R .
C8 C 0.1953(4) 0.0153(4) 0.1526(4) 0.0804(15) Uani 1 d . .
H8A H 0.1774(4) -0.0190(4) 0.1038(4) 0.097 Uiso 1 calc R .
H8B H 0.2524(4) -0.0235(4) 0.1878(4) 0.097 Uiso 1 calc R .
C9 C 0.0843(4) 0.0216(3) 0.1837(3) 0.0599(11) Uani 1 d . .
H9A H 0.0962(4) 0.0675(3) 0.2262(3) 0.072 Uiso 1 calc R .
H9B H 0.0679(4) -0.0415(3) 0.2036(3) 0.072 Uiso 1 calc R .
C10 C -0.1493(3) 0.0902(3) 0.1719(2) 0.0426(8) Uani 1 d . .
H10 H -0.1081(3) 0.1273(3) 0.2166(2) 0.051 Uiso 1 calc R .
C11 C -0.2024(4) -0.0015(3) 0.2004(2) 0.0542(10) Uani 1 d . .
H11A H -0.1387(4) -0.0435(3) 0.2258(2) 0.065 Uiso 1 calc R .
H11B H -0.2488(4) 0.0168(3) 0.2380(2) 0.065 Uiso 1 calc R .
C12 C -0.2802(4) -0.0573(3) 0.1358(3) 0.0616(11) Uani 1 d . .
H12A H -0.3175(4) -0.1110(3) 0.1572(3) 0.074 Uiso 1 calc R .
H12B H -0.2318(4) -0.0841(3) 0.1021(3) 0.074 Uiso 1 calc R .
C13 C -0.3756(4) 0.0083(4) 0.0891(3) 0.0733(13) Uani 1 d . .
H13A H -0.4210(4) -0.0285(4) 0.0464(3) 0.088 Uiso 1 calc R .
H13B H -0.4293(4) 0.0290(4) 0.1216(3) 0.088 Uiso 1 calc R .
C14 C -0.3224(4) 0.0979(3) 0.0579(2) 0.0569(10) Uani 1 d . .
H14A H -0.3853(4) 0.1396(3) 0.0308(2) 0.068 Uiso 1 calc R .
H14B H -0.2740(4) 0.0781(3) 0.0218(2) 0.068 Uiso 1 calc R .
C15 C -0.2467(3) 0.1537(3) 0.1252(2) 0.0472(9) Uani 1 d . .
H15 H -0.2988(3) 0.1739(3) 0.1597(2) 0.057 Uiso 1 calc R .
C16 C -0.1491(4) 0.3363(3) 0.1759(3) 0.0666(12) Uani 1 d . .
H16A H -0.2194(4) 0.3489(3) 0.1965(3) 0.080 Uiso 1 calc R .
H16B H -0.0937(4) 0.3002(3) 0.2143(3) 0.080 Uiso 1 calc R .
C17 C -0.0932(5) 0.4330(3) 0.1599(3) 0.081(2) Uani 1 d . .
H17A H -0.1396(5) 0.4602(3) 0.1128(3) 0.097 Uiso 1 calc R .
H17B H -0.0986(5) 0.4777(3) 0.2014(3) 0.097 Uiso 1 calc R .
C18 C 0.0353(5) 0.4279(4) 0.1518(3) 0.0752(14) Uani 1 d . .
H18A H 0.0802(5) 0.3891(4) 0.1935(3) 0.090 Uiso 1 calc R .
H18B H 0.0688(5) 0.4929(4) 0.1556(3) 0.090 Uiso 1 calc R .
O1 O -0.0860(3) 0.1897(3) -0.0571(2) 0.0639(8) Uani 1 d . .
H01 H -0.0774(88) 0.2533(62) -0.0634(52) 0.179(39) Uiso 1 d . .
Cl1 Cl -0.44710(14) 0.21457(9) 0.28986(8) 0.0808(4) Uani 1 d . .
O2 O -0.4843(5) 0.1350(4) 0.2405(3) 0.078(2) Uani 0.60 d P 1
O3 O -0.4832(23) 0.2983(8) 0.2970(21) 0.301(15) Uani 0.60 d P 1
O4 O -0.4521(13) 0.1727(8) 0.3639(6) 0.131(5) Uani 0.60 d P 1
O5 O -0.3391(25) 0.2404(20) 0.2764(19) 0.316(19) Uani 0.60 d P 1
O2' O -0.4158(26) 0.2686(17) 0.2324(13) 0.166(11) Uani 0.40 d P 2
O3' O -0.3221(16) 0.1758(19) 0.3198(14) 0.201(12) Uani 0.40 d P 2
O4' O -0.4217(14) 0.2418(22) 0.3622(8) 0.156(10) Uani 0.40 d P 2
O5' O -0.5744(12) 0.2754(9) 0.2660(6) 0.091(3) Uani 0.40 d P 2
Cl2 Cl -0.89427(14) 0.25109(12) 0.34301(8) 0.0884(4) Uani 1 d . .
O6 O -0.8785(7) 0.2425(5) 0.2654(4) 0.165(3) Uani 1 d . .
O7 O -0.7994(6) 0.2126(5) 0.3959(4) 0.181(3) Uani 1 d . .
O8 O -0.9086(7) 0.3484(4) 0.3561(4) 0.176(3) Uani 1 d . .
O9 O -0.9942(6) 0.1960(6) 0.3433(4) 0.184(3) Uani 1 d . .

loop_
_atom_type_symbol
_atom_type_description
_atom_type_scat_dispersion_real
_atom_type_scat_dispersion_imag
_atom_type_scat_source
C C 0.0033 0.0016 'International Tables Vol C Tables 4.2.6.8 and 6.1.1.4'
H H 0.0000 0.0000 'International Tables Vol C Tables 4.2.6.8 and 6.1.1.4'
O O 0.0106 0.0060 'International Tables Vol C Tables 4.2.6.8 and 6.1.1.4'
S S 0.1246 0.1234 'International Tables Vol C Tables 4.2.6.8 and 6.1.1.4'
Cl Cl 0.1484 0.1585 'International Tables Vol C Tables 4.2.6.8 and 6.1.1.4'
Cu Cu 0.3201 1.2651 'International Tables Vol C Tables 4.2.6.8 and 6.1.1.4'

loop_
_geom_angle_atom_site_label_1
_geom_angle_atom_site_label_2
_geom_angle_atom_site_label_3
_geom_angle
O1 Cu1 S2 92.62(9)
O1 Cu1 S3 97.98(10)
S2 Cu1 S3 92.22(4)
O1 Cu1 S1 98.38(10)
S2 Cu1 S1 88.71(4)
S3 Cu1 S1 163.55(4)
O1 Cu1 S4 90.35(9)
S2 Cu1 S4 176.58(4)
S3 Cu1 S4 89.06(3)
S1 Cu1 S4 89.17(4)
C1' S1 C18 113.1(4)
C18 S1 C1 93.0(3)
C1' S1 Cu1 105.6(3)
C18 S1 Cu1 105.6(2)
C1 S1 Cu1 98.1(2)
C6 S2 C7 110.8(3)
C7 S2 C6 90.8(4)
C6 S2 Cu1 105.4(2)
C7 S2 Cu1 106.6(2)
C6 S2 Cu1 96.5(3)
C9 S3 C10 100.6(2)
C9 S3 Cu1 109.15(14)
C10 S3 Cu1 100.53(12)
C16 S4 C15 101.4(2)
C16 S4 Cu1 103.1(2)
C15 S4 Cu1 102.72(13)
C2 C1 C6 109.8(6)
C2 C1 S1 111.4(6)
C6 C1 S1 104.8(5)
C3 C2 C1 113.9(9)
C2 C3 C4 107.2(8)
C5 C4 C3 111.4(9)
C6 C5 C4 104.3(8)
C5 C6 C1 114.5(7)
C5 C6 S2 108.9(6)
C1 C6 S2 108.4(5)
C6 C1' C2' 113.1(9)
C6 C1' S1 113.0(7)
C2' C1' S1 111.0(7)
C1' C2' C3' 107.3(9)
C4' C3' C2' 116.6(12)
C3' C4' C5' 112.8(12)
C4' C5' C6 108.3(10)
C1' C6 C5' 110.6(9)
C1' C6 S2 109.2(7)
C5' C6 S2 105.2(7)
C8 C7 S2 111.4(4)
C9 C8 C7 115.8(4)
C8 C9 S3 112.4(3)
C15 C10 C11 110.5(3)
C15 C10 S3 108.4(2)
C11 C10 S3 111.5(3)
C12 C11 C10 112.6(3)
C11 C12 C13 111.2(4)
C14 C13 C12 111.9(4)
C13 C14 C15 109.1(3)
C10 C15 C14 112.1(3)
C10 C15 S4 112.7(3)
C14 C15 S4 109.1(3)
C17 C16 S4 111.3(3)
C18 C17 C16 115.7(4)
C17 C18 S1 110.8(3)
O3 Cl1 O5 96.5(14)
O4' Cl1 O2' 122.2(17)
O3 Cl1 O2 135.8(18)
O5 Cl1 O2 105.4(6)
O3 Cl1 O4 101.6(14)
O5 Cl1 O4 118.1(18)
O2 Cl1 O4 101.0(5)
O4' Cl1 O3' 75.7(13)
O2' Cl1 O3' 94.3(15)
O4' Cl1 O5' 96.6(10)
O2' Cl1 O5' 83.8(12)
O3' Cl1 O5' 169.5(11)
Cl1 O3' O4' 46.5(8)
Cl1 O4' O3' 57.8(10)
O8 Cl2 O9 113.9(5)
O8 Cl2 O7 111.2(4)
O9 Cl2 O7 109.4(4)
O8 Cl2 O6 106.7(4)
O9 Cl2 O6 103.2(5)
O7 Cl2 O6 112.3(5)

loop_
_geom_bond_atom_site_label_1
_geom_bond_atom_site_label_2
_geom_bond_distance
Cu1 O1 2.215(3)
Cu1 S2 2.3062(11)
Cu1 S3 2.3096(10)
Cu1 S1 2.3144(11)
Cu1 S4 2.3198(10)
S1 C1' 1.728(9)
S1 C18 1.826(5)
S1 C1 1.973(8)
S2 C6 1.791(7)
S2 C7 1.821(5)
S2 C6 2.004(10)
S3 C9 1.828(4)
S3 C10 1.840(3)
S4 C16 1.823(4)
S4 C15 1.823(4)
C1 C2 1.521(12)
C1 C6 1.541(10)
C2 C3 1.464(14)
C3 C4 1.592(14)
C4 C5 1.57(2)
C5 C6 1.528(14)
C1' C6 1.408(13)
C1' C2' 1.510(14)
C2' C3' 1.55(2)
C3' C4' 1.35(2)
C4' C5' 1.53(2)
C5' C6 1.56(2)
C7 C8 1.512(7)
C8 C9 1.497(7)
C10 C15 1.525(5)
C10 C11 1.532(5)
C11 C12 1.511(6)
C12 C13 1.529(7)
C13 C14 1.530(6)
C14 C15 1.533(5)
C16 C17 1.530(6)
C17 C18 1.520(7)
Cl1 O3 1.239(13)
Cl1 O4' 1.310(14)
Cl1 O5 1.363(14)
Cl1 O2' 1.37(2)
Cl1 O2 1.411(5)
Cl1 O4 1.445(11)
Cl1 O3' 1.53(2)
Cl1 O5' 1.668(13)
O3' O4' 1.75(3)
Cl2 O8 1.374(6)
Cl2 O9 1.380(6)
Cl2 O7 1.392(5)
Cl2 O6 1.428(6)

loop_
_geom_torsion_atom_site_label_1
_geom_torsion_atom_site_label_2
_geom_torsion_atom_site_label_3
_geom_torsion_atom_site_label_4
_geom_torsion
O1 Cu1 S1 C1' -91.3(4)
S2 Cu1 S1 C1' 1.1(4)
S3 Cu1 S1 C1' 94.6(4)
S4 Cu1 S1 C1' 178.5(4)
O1 Cu1 S1 C18 148.6(2)
S2 Cu1 S1 C18 -118.9(2)
S3 Cu1 S1 C18 -25.4(3)
S4 Cu1 S1 C18 58.4(2)
O1 Cu1 S1 C1 -115.9(2)
S2 Cu1 S1 C1 -23.5(2)
S3 Cu1 S1 C1 70.0(3)
S4 Cu1 S1 C1 153.8(2)
O1 Cu1 S2 C6 94.2(3)
S3 Cu1 S2 C6 -167.7(3)
S1 Cu1 S2 C6 -4.2(3)
S4 Cu1 S2 C6 -55.8(7)
O1 Cu1 S2 C7 -148.0(2)
S3 Cu1 S2 C7 -49.9(2)
S1 Cu1 S2 C7 113.6(2)
S4 Cu1 S2 C7 62.0(7)
O1 Cu1 S2 C6 119.2(3)
S3 Cu1 S2 C6 -142.7(3)
S1 Cu1 S2 C6 20.9(3)
S4 Cu1 S2 C6 -30.8(8)
O1 Cu1 S3 C9 140.5(2)
S2 Cu1 S3 C9 47.5(2)
S1 Cu1 S3 C9 -45.5(2)
S4 Cu1 S3 C9 -129.3(2)
O1 Cu1 S3 C10 -114.29(15)
S2 Cu1 S3 C10 152.75(12)
S1 Cu1 S3 C10 59.8(2)
S4 Cu1 S3 C10 -24.08(12)
O1 Cu1 S4 C16 -157.3(2)
S2 Cu1 S4 C16 -7.3(7)
S3 Cu1 S4 C16 104.7(2)
S1 Cu1 S4 C16 -59.0(2)
O1 Cu1 S4 C15 97.5(2)
S2 Cu1 S4 C15 -112.5(7)
S3 Cu1 S4 C15 -0.49(13)
S1 Cu1 S4 C15 -164.13(13)
C1' S1 C1 C2 63.1(10)
C18 S1 C1 C2 -81.0(6)
Cu1 S1 C1 C2 172.8(5)
C1' S1 C1 C6 -55.5(9)
C18 S1 C1 C6 160.4(5)
Cu1 S1 C1 C6 54.1(5)
C6 C1 C2 C3 -54.9(10)
S1 C1 C2 C3 -170.4(7)
C1 C2 C3 C4 58.0(11)
C2 C3 C4 C5 -62.5(12)
C3 C4 C5 C6 60.6(11)
C4 C5 C6 C1 -57.6(10)
C4 C5 C6 S2 -179.2(7)
C2 C1 C6 C5 55.0(10)
S1 C1 C6 C5 174.8(6)
C2 C1 C6 S2 176.9(6)
S1 C1 C6 S2 -63.4(6)
C7 S2 C6 C5 51.4(7)
C6 S2 C6 C5 93.4(11)
Cu1 S2 C6 C5 166.3(6)
C7 S2 C6 C1 -73.8(6)
C6 S2 C6 C1 -31.8(8)
Cu1 S2 C6 C1 41.1(6)
C18 S1 C1' C6 79.2(8)
C1 S1 C1' C6 39.7(8)
Cu1 S1 C1' C6 -35.8(8)
C18 S1 C1' C2' -49.1(8)
C1 S1 C1' C2' -88.7(12)
Cu1 S1 C1' C2' -164.2(7)
C6 C1' C2' C3' 54.2(12)
S1 C1' C2' C3' -177.5(8)
C1' C2' C3' C4' -51.9(16)
C2' C3' C4' C5' 53.8(18)
C3' C4' C5' C6 -53.0(16)
C2' C1' C6 C5' -59.7(12)
S1 C1' C6 C5' 173.1(7)
C2' C1' C6 S2 -174.9(7)
S1 C1' C6 S2 57.8(9)
C4' C5' C6 C1' 56.0(13)
C4' C5' C6 S2 173.8(8)
C6 S2 C6 C1' 62.7(9)
C7 S2 C6 C1' -156.1(7)
Cu1 S2 C6 C1' -49.3(7)
C6 S2 C6 C5' -56.0(9)
C7 S2 C6 C5' 85.2(7)
Cu1 S2 C6 C5' -168.0(7)
C6 S2 C7 C8 -178.1(4)
C6 S2 C7 C8 164.8(5)
Cu1 S2 C7 C8 67.7(4)
S2 C7 C8 C9 -80.2(5)
C7 C8 C9 S3 75.5(5)
C10 S3 C9 C8 -166.1(3)
Cu1 S3 C9 C8 -60.9(4)
C9 S3 C10 C15 162.2(3)
Cu1 S3 C10 C15 50.2(2)
C9 S3 C10 C11 -76.0(3)
Cu1 S3 C10 C11 172.0(2)
C15 C10 C11 C12 53.7(4)
S3 C10 C11 C12 -66.8(4)
C10 C11 C12 C13 -53.7(5)
C11 C12 C13 C14 55.5(5)
C12 C13 C14 C15 -56.7(5)
C11 C10 C15 C14 -55.8(4)
S3 C10 C15 C14 66.7(3)
C11 C10 C15 S4 -179.2(2)
S3 C10 C15 S4 -56.8(3)
C13 C14 C15 C10 57.2(4)
C13 C14 C15 S4 -177.3(3)
C16 S4 C15 C10 -73.7(3)
Cu1 S4 C15 C10 32.7(3)
C16 S4 C15 C14 161.2(3)
Cu1 S4 C15 C14 -92.4(3)
C15 S4 C16 C17 177.9(4)
Cu1 S4 C16 C17 71.8(4)
S4 C16 C17 C18 -77.6(5)
C16 C17 C18 S1 74.3(5)
C1' S1 C18 C17 176.9(5)
C1 S1 C18 C17 -167.3(4)
Cu1 S1 C18 C17 -68.1(4)
O3 Cl1 O3' O4' 49.7(17)
O4' Cl1 O3' O4' 0.000(6)
O5 Cl1 O3' O4' 109.3(20)
O2' Cl1 O3' O4' 122.2(18)
O2 Cl1 O3' O4' -144.4(13)
O4 Cl1 O3' O4' -44.3(12)
O5' Cl1 O3' O4' 43.5(60)
O3 Cl1 O4' O3' -139.4(15)
O5 Cl1 O4' O3' -43.9(15)
O2' Cl1 O4' O3' -86.0(18)
O2 Cl1 O4' O3' 79.0(15)
O4 Cl1 O4' O3' 84.4(19)
O3' Cl1 O4' O3' 0.000(4)
O5' Cl1 O4' O3' -172.7(11)
Cl1 O3' O4' Cl1 0.000(6)
